data_7719181
loop_
_publ_author_name
'Rahman, Salina'
'Ghosh, Kowsik'
'Ovchinnikov, Alexander'
'Nandakumar, Anirudh'
'Chan, Candace K.'
'Bobev, Svilen'

_publ_section_title
;
 On the structure of heptalithium distannide: Li<sub>7</sub>Sn<sub>2</sub>
 or Li<sub>7-<i>x</i></sub>Sn<sub>2</sub> (0.3 &lt; <i>x</i> &lt; 0.5).
;
_journal_issue 34
_journal_name_full 'Dalton transactions (Cambridge, England : 2003)'
_journal_page_first 12859
_journal_page_last 12867
_journal_paper_doi 10.1039/d5dt01022e
_journal_volume 54
_journal_year 2025
_chemical_formula_sum 'Ge2 Li6.5'
_chemical_formula_weight 190.29
_space_group_IT_number 65
_space_group_name_Hall '-C 2 2'
_space_group_name_H-M_alt 'C m m m'
_symmetry_cell_setting orthorhombic
_symmetry_space_group_name_H-M 'C m m m'
_atom_sites_solution_primary direct
_atom_sites_solution_secondary difmap
_audit_creation_method SHELXL-97
_audit_update_record
;
2025-04-16 deposited with the CCDC.	2025-07-23 downloaded from the CCDC.
;
_cell_angle_alpha 90.00
_cell_angle_beta 90.00
_cell_angle_gamma 90.00
_cell_formula_units_Z 4
_cell_length_a 9.230(3)
_cell_length_b 13.156(5)
_cell_length_c 4.4928(18)
_cell_measurement_reflns_used 231
_cell_measurement_temperature 200(2)
_cell_measurement_theta_max 18.84
_cell_measurement_theta_min 4.42
_cell_volume 545.6(3)
_computing_cell_refinement 'Bruker SAINT'
_computing_data_collection 'Bruker APEX2'
_computing_data_reduction 'Bruker SAINT'
_computing_molecular_graphics 'Bruker SHELXTL'
_computing_publication_material 'Bruker SHELXTL'
_computing_structure_refinement 'SHELXL-97 (Sheldrick, 1997)'
_computing_structure_solution 'SHELXS-97 (Sheldrick, 1990)'
_diffrn_ambient_temperature 200(2)
_diffrn_measured_fraction_theta_full 1.000
_diffrn_measured_fraction_theta_max 1.000
_diffrn_measurement_device_type 'Bruker APEX-II CCD'
_diffrn_measurement_method '\f and \w scans'
_diffrn_radiation_monochromator graphite
_diffrn_radiation_source 'fine-focus sealed tube'
_diffrn_radiation_type MoK\a
_diffrn_radiation_wavelength 0.71073
_diffrn_reflns_av_R_equivalents 0.0872
_diffrn_reflns_av_sigmaI/netI 0.0658
_diffrn_reflns_limit_h_max 11
_diffrn_reflns_limit_h_min -12
_diffrn_reflns_limit_k_max 15
_diffrn_reflns_limit_k_min -18
_diffrn_reflns_limit_l_max 6
_diffrn_reflns_limit_l_min -6
_diffrn_reflns_number 2430
_diffrn_reflns_theta_full 29.56
_diffrn_reflns_theta_max 29.56
_diffrn_reflns_theta_min 2.70
_exptl_absorpt_coefficient_mu 10.833
_exptl_absorpt_correction_T_max 0.6027
_exptl_absorpt_correction_T_min 0.5674
_exptl_absorpt_correction_type multi-scan
_exptl_absorpt_process_details SADABS
_exptl_crystal_colour black
_exptl_crystal_density_diffrn 2.317
_exptl_crystal_density_method 'not measured'
_exptl_crystal_description irregular
_exptl_crystal_F_000 334
_exptl_crystal_size_max 0.06
_exptl_crystal_size_mid 0.06
_exptl_crystal_size_min 0.05
_refine_diff_density_max 0.992
_refine_diff_density_min -0.930
_refine_diff_density_rms 0.235
_refine_ls_extinction_method none
_refine_ls_goodness_of_fit_ref 1.071
_refine_ls_matrix_type full
_refine_ls_number_parameters 20
_refine_ls_number_reflns 473
_refine_ls_number_restraints 0
_refine_ls_restrained_S_all 1.071
_refine_ls_R_factor_all 0.0665
_refine_ls_R_factor_gt 0.0423
_refine_ls_shift/su_max 0.000
_refine_ls_shift/su_mean 0.000
_refine_ls_structure_factor_coef Fsqd
_refine_ls_weighting_details 'calc w=1/[\s^2^(Fo^2^)+(0.0307P)^2^+0.0000P] where P=(Fo^2^+2Fc^2^)/3'
_refine_ls_weighting_scheme calc
_refine_ls_wR_factor_gt 0.0809
_refine_ls_wR_factor_ref 0.0870
_reflns_number_gt 344
_reflns_number_total 473
_reflns_threshold_expression >2sigma(I)
_cod_data_source_file d5dt01022e2.cif
_cod_data_source_block final_CCDC4
_cod_depositor_comments
;
The following automatic conversions were performed:

data item '_symmetry_cell_setting' value 'Orthorhombic' was changed
to 'orthorhombic' in accordance with the
/home/data/users/saulius/crontab/automatic-downloads/rss-feeds/RSC/lib/dictionaries/cif_core.dic
dictionary named 'cif_core.dic' version 2.4.2 last updated on
2011-04-26.

Automatic conversion script
Id: cif_fix_values 8170 2020-07-09 18:12:32Z antanas 

 Adding full bibliography for 7719177--7719189.cif.
;
_cod_original_cell_volume 545.5(4)
_cod_original_sg_symbol_H-M Cmmm
_cod_original_formula_sum 'Ge2 Li6.50'
_cod_database_code 7719181

loop_
_symmetry_equiv_pos_as_xyz
'x, y, z'
'-x, -y, z'
'-x, y, -z'
'x, -y, -z'
'x+1/2, y+1/2, z'
'-x+1/2, -y+1/2, z'
'-x+1/2, y+1/2, -z'
'x+1/2, -y+1/2, -z'
'-x, -y, -z'
'x, y, -z'
'x, -y, z'
'-x, y, z'
'-x+1/2, -y+1/2, -z'
'x+1/2, y+1/2, -z'
'x+1/2, -y+1/2, z'
'-x+1/2, y+1/2, z'

loop_
_atom_site_label
_atom_site_type_symbol
_atom_site_fract_x
_atom_site_fract_y
_atom_site_fract_z
_atom_site_U_iso_or_equiv
_atom_site_adp_type
_atom_site_occupancy
_atom_site_symmetry_multiplicity
_atom_site_calc_flag
_atom_site_refinement_flags
_atom_site_disorder_assembly
_atom_site_disorder_group
Ge1 Ge 0.35836(11) 0.0000 0.0000 0.0148(3) Uani 1 4 d S . .
Ge2 Ge 0.0000 0.18609(8) 0.5000 0.0130(3) Uani 1 4 d S . .
Li1 Li 0.3109(17) 0.1599(13) 0.5000 0.033(4) Uiso 1 2 d S . .
Li2 Li 0.1442(14) 0.1389(12) 0.0000 0.028(4) Uiso 1 2 d S . .
Li3 Li 0.143(2) 0.0000 0.5000 0.041(6) Uiso 1 4 d S . .
Li4 Li 0.0000 0.3200(14) 0.0000 0.025(5) Uiso 1 4 d S . .
Li5 Li 0.5000 0.0000 0.5000 0.052(10) Uiso 1 8 d S . .

loop_
_atom_site_aniso_label
_atom_site_aniso_U_11
_atom_site_aniso_U_22
_atom_site_aniso_U_33
_atom_site_aniso_U_23
_atom_site_aniso_U_13
_atom_site_aniso_U_12
Ge1 0.0122(6) 0.0154(7) 0.0167(6) 0.000 0.000 0.000
Ge2 0.0134(6) 0.0138(6) 0.0119(5) 0.000 0.000 0.000

loop_
_atom_type_symbol
_atom_type_description
_atom_type_scat_dispersion_real
_atom_type_scat_dispersion_imag
_atom_type_scat_source
Li Li -0.0003 0.0001 'International Tables Vol C Tables 4.2.6.8 and 6.1.1.4'
Ge Ge 0.1547 1.8001 'International Tables Vol C Tables 4.2.6.8 and 6.1.1.4'

loop_
_geom_angle_atom_site_label_1
_geom_angle_atom_site_label_2
_geom_angle_atom_site_label_3
_geom_angle
_geom_angle_site_symmetry_1
_geom_angle_site_symmetry_3
_geom_angle_publ_flag
Li5 Ge1 Li5 119.60(5) . 1_554 ?
Li5 Ge1 Ge1 59.80(2) . 9_655 ?
Li5 Ge1 Ge1 59.80(2) 1_554 9_655 ?
Li5 Ge1 Li2 111.68(12) . 11 ?
Li5 Ge1 Li2 111.68(12) 1_554 11 ?
Ge1 Ge1 Li2 137.3(3) 9_655 11 ?
Li5 Ge1 Li2 111.68(12) . . ?
Li5 Ge1 Li2 111.68(12) 1_554 . ?
Ge1 Ge1 Li2 137.3(3) 9_655 . ?
Li2 Ge1 Li2 85.5(6) 11 . ?
Li5 Ge1 Li4 75.93(9) . 13 ?
Li5 Ge1 Li4 75.93(9) 1_554 13 ?
Ge1 Ge1 Li4 61.1(2) 9_655 13 ?
Li2 Ge1 Li4 161.7(4) 11 13 ?
Li2 Ge1 Li4 76.2(4) . 13 ?
Li5 Ge1 Li4 75.93(9) . 5_545 ?
Li5 Ge1 Li4 75.93(9) 1_554 5_545 ?
Ge1 Ge1 Li4 61.1(2) 9_655 5_545 ?
Li2 Ge1 Li4 76.2(4) 11 5_545 ?
Li2 Ge1 Li4 161.7(4) . 5_545 ?
Li4 Ge1 Li4 122.2(4) 13 5_545 ?
Li5 Ge1 Li3 168.7(3) . 1_554 ?
Li5 Ge1 Li3 71.7(3) 1_554 1_554 ?
Ge1 Ge1 Li3 131.5(3) 9_655 1_554 ?
Li2 Ge1 Li3 60.9(3) 11 1_554 ?
Li2 Ge1 Li3 60.9(3) . 1_554 ?
Li4 Ge1 Li3 108.68(17) 13 1_554 ?
Li4 Ge1 Li3 108.68(17) 5_545 1_554 ?
Li5 Ge1 Li3 71.7(3) . . ?
Li5 Ge1 Li3 168.7(3) 1_554 . ?
Ge1 Ge1 Li3 131.5(3) 9_655 . ?
Li2 Ge1 Li3 60.9(3) 11 . ?
Li2 Ge1 Li3 60.9(3) . . ?
Li4 Ge1 Li3 108.68(17) 13 . ?
Li4 Ge1 Li3 108.68(17) 5_545 . ?
Li3 Ge1 Li3 97.0(6) 1_554 . ?
Li5 Ge1 Li1 56.4(2) . . ?
Li5 Ge1 Li1 134.1(3) 1_554 . ?
Ge1 Ge1 Li1 98.1(3) 9_655 . ?
Li2 Ge1 Li1 110.8(4) 11 . ?
Li2 Ge1 Li1 55.7(3) . . ?
Li4 Ge1 Li1 58.4(3) 13 . ?
Li4 Ge1 Li1 131.3(2) 5_545 . ?
Li3 Ge1 Li1 116.6(3) 1_554 . ?
Li3 Ge1 Li1 50.6(3) . . ?
Li5 Ge1 Li1 134.1(3) . 11_554 ?
Li5 Ge1 Li1 56.4(2) 1_554 11_554 ?
Ge1 Ge1 Li1 98.1(3) 9_655 11_554 ?
Li2 Ge1 Li1 55.7(3) 11 11_554 ?
Li2 Ge1 Li1 110.8(4) . 11_554 ?
Li4 Ge1 Li1 131.3(2) 13 11_554 ?
Li4 Ge1 Li1 58.4(3) 5_545 11_554 ?
Li3 Ge1 Li1 50.6(3) 1_554 11_554 ?
Li3 Ge1 Li1 116.6(3) . 11_554 ?
Li1 Ge1 Li1 163.8(6) . 11_554 ?
Li5 Ge1 Li1 56.4(2) . 11 ?
Li5 Ge1 Li1 134.1(3) 1_554 11 ?
Ge1 Ge1 Li1 98.1(3) 9_655 11 ?
Li2 Ge1 Li1 55.7(3) 11 11 ?
Li2 Ge1 Li1 110.8(4) . 11 ?
Li4 Ge1 Li1 131.3(2) 13 11 ?
Li4 Ge1 Li1 58.4(3) 5_545 11 ?
Li3 Ge1 Li1 116.6(3) 1_554 11 ?
Li3 Ge1 Li1 50.6(3) . 11 ?
Li1 Ge1 Li1 85.2(5) . 11 ?
Li1 Ge1 Li1 92.5(5) 11_554 11 ?
Li1 Ge2 Li1 81.5(7) 13_556 15_455 ?
Li1 Ge2 Li2 81.5(4) 13_556 . ?
Li1 Ge2 Li2 119.9(3) 15_455 . ?
Li1 Ge2 Li2 119.9(3) 13_556 3 ?
Li1 Ge2 Li2 81.5(4) 15_455 3 ?
Li2 Ge2 Li2 59.5(5) . 3 ?
Li1 Ge2 Li2 81.5(4) 13_556 1_556 ?
Li1 Ge2 Li2 119.9(3) 15_455 1_556 ?
Li2 Ge2 Li2 113.6(5) . 1_556 ?
Li2 Ge2 Li2 153.2(7) 3 1_556 ?
Li1 Ge2 Li2 119.9(3) 13_556 3_556 ?
Li1 Ge2 Li2 81.5(4) 15_455 3_556 ?
Li2 Ge2 Li2 153.2(7) . 3_556 ?
Li2 Ge2 Li2 113.6(5) 3 3_556 ?
Li2 Ge2 Li2 59.5(5) 1_556 3_556 ?
Li1 Ge2 Li3 110.9(5) 13_556 . ?
Li1 Ge2 Li3 167.6(5) 15_455 . ?
Li2 Ge2 Li3 63.9(3) . . ?
Li2 Ge2 Li3 91.8(4) 3 . ?
Li2 Ge2 Li3 63.9(3) 1_556 . ?
Li2 Ge2 Li3 91.8(4) 3_556 . ?
Li1 Ge2 Li3 167.6(5) 13_556 9_556 ?
Li1 Ge2 Li3 110.9(5) 15_455 9_556 ?
Li2 Ge2 Li3 91.8(4) . 9_556 ?
Li2 Ge2 Li3 63.9(3) 3 9_556 ?
Li2 Ge2 Li3 91.8(4) 1_556 9_556 ?
Li2 Ge2 Li3 63.9(3) 3_556 9_556 ?
Li3 Ge2 Li3 56.7(8) . 9_556 ?
Li1 Ge2 Li4 62.1(3) 13_556 1_556 ?
Li1 Ge2 Li4 62.1(3) 15_455 1_556 ?
Li2 Ge2 Li4 143.3(4) . 1_556 ?
Li2 Ge2 Li4 143.3(4) 3 1_556 ?
Li2 Ge2 Li4 59.0(4) 1_556 1_556 ?
Li2 Ge2 Li4 59.0(4) 3_556 1_556 ?
Li3 Ge2 Li4 122.9(3) . 1_556 ?
Li3 Ge2 Li4 122.9(3) 9_556 1_556 ?
Li1 Ge2 Li4 62.1(3) 13_556 . ?
Li1 Ge2 Li4 62.1(3) 15_455 . ?
Li2 Ge2 Li4 59.0(4) . . ?
Li2 Ge2 Li4 59.0(4) 3 . ?
Li2 Ge2 Li4 143.3(4) 1_556 . ?
Li2 Ge2 Li4 143.3(4) 3_556 . ?
Li3 Ge2 Li4 122.9(3) . . ?
Li3 Ge2 Li4 122.9(3) 9_556 . ?
Li4 Ge2 Li4 103.8(6) 1_556 . ?
Li1 Ge2 Li1 137.6(3) 13_556 3_556 ?
Li1 Ge2 Li1 56.1(6) 15_455 3_556 ?
Li2 Ge2 Li1 117.7(3) . 3_556 ?
Li2 Ge2 Li1 58.7(3) 3 3_556 ?
Li2 Ge2 Li1 117.7(3) 1_556 3_556 ?
Li2 Ge2 Li1 58.7(3) 3_556 3_556 ?
Li3 Ge2 Li1 111.5(5) . 3_556 ?
Li3 Ge2 Li1 54.8(5) 9_556 3_556 ?
Li4 Ge2 Li1 94.2(2) 1_556 3_556 ?
Li4 Ge2 Li1 94.2(2) . 3_556 ?
Li1 Ge2 Li1 56.1(6) 13_556 . ?
Li1 Ge2 Li1 137.6(3) 15_455 . ?
Li2 Ge2 Li1 58.7(3) . . ?
Li2 Ge2 Li1 117.7(3) 3 . ?
Li2 Ge2 Li1 58.7(3) 1_556 . ?
Li2 Ge2 Li1 117.7(3) 3_556 . ?
Li3 Ge2 Li1 54.8(5) . . ?
Li3 Ge2 Li1 111.5(5) 9_556 . ?
Li4 Ge2 Li1 94.2(2) 1_556 . ?
Li4 Ge2 Li1 94.2(2) . . ?
Li1 Ge2 Li1 166.3(7) 3_556 . ?
Li3 Li1 Li1 118.3(10) . 13_556 ?
Li3 Li1 Ge2 175.6(8) . 13_556 ?
Li1 Li1 Ge2 66.1(7) 13_556 13_556 ?
Li3 Li1 Li5 76.0(6) . . ?
Li1 Li1 Li5 165.7(10) 13_556 . ?
Ge2 Li1 Li5 99.6(5) 13_556 . ?
Li3 Li1 Li2 65.5(5) . . ?
Li1 Li1 Li2 81.4(6) 13_556 . ?
Ge2 Li1 Li2 116.3(4) 13_556 . ?
Li5 Li1 Li2 106.3(5) . . ?
Li3 Li1 Li2 65.5(5) . 1_556 ?
Li1 Li1 Li2 81.4(6) 13_556 1_556 ?
Ge2 Li1 Li2 116.3(4) 13_556 1_556 ?
Li5 Li1 Li2 106.3(5) . 1_556 ?
Li2 Li1 Li2 110.3(7) . 1_556 ?
Li3 Li1 Li4 115.9(5) . 13_556 ?
Li1 Li1 Li4 100.3(7) 13_556 13_556 ?
Ge2 Li1 Li4 62.0(4) 13_556 13_556 ?
Li5 Li1 Li4 71.4(5) . 13_556 ?
Li2 Li1 Li4 176.5(6) . 13_556 ?
Li2 Li1 Li4 73.0(2) 1_556 13_556 ?
Li3 Li1 Li4 115.9(5) . 13 ?
Li1 Li1 Li4 100.3(7) 13_556 13 ?
Ge2 Li1 Li4 62.0(4) 13_556 13 ?
Li5 Li1 Li4 71.4(5) . 13 ?
Li2 Li1 Li4 73.0(2) . 13 ?
Li2 Li1 Li4 176.5(6) 1_556 13 ?
Li4 Li1 Li4 103.7(5) 13_556 13 ?
Li3 Li1 Ge2 60.5(5) . . ?
Li1 Li1 Ge2 57.8(6) 13_556 . ?
Ge2 Li1 Ge2 123.9(6) 13_556 . ?
Li5 Li1 Ge2 136.5(6) . . ?
Li2 Li1 Ge2 56.9(4) . . ?
Li2 Li1 Ge2 56.9(4) 1_556 . ?
Li4 Li1 Ge2 126.6(3) 13_556 . ?
Li4 Li1 Ge2 126.6(3) 13 . ?
Li3 Li1 Ge1 62.5(4) . . ?
Li1 Li1 Ge1 132.2(3) 13_556 . ?
Ge2 Li1 Ge1 114.9(4) 13_556 . ?
Li5 Li1 Ge1 52.4(3) . . ?
Li2 Li1 Ge1 54.4(3) . . ?
Li2 Li1 Ge1 127.2(6) 1_556 . ?
Li4 Li1 Ge1 123.0(6) 13_556 . ?
Li4 Li1 Ge1 53.7(4) 13 . ?
Ge2 Li1 Ge1 102.8(4) . . ?
Li3 Li1 Ge1 62.5(4) . 1_556 ?
Li1 Li1 Ge1 132.2(3) 13_556 1_556 ?
Ge2 Li1 Ge1 114.9(4) 13_556 1_556 ?
Li5 Li1 Ge1 52.4(3) . 1_556 ?
Li2 Li1 Ge1 127.2(6) . 1_556 ?
Li2 Li1 Ge1 54.4(3) 1_556 1_556 ?
Li4 Li1 Ge1 53.7(4) 13_556 1_556 ?
Li4 Li1 Ge1 123.0(6) 13 1_556 ?
Ge2 Li1 Ge1 102.8(4) . 1_556 ?
Ge1 Li1 Ge1 92.5(5) . 1_556 ?
Li3 Li1 Li1 126.4(5) . 3_656 ?
Li1 Li1 Li1 115.4(7) 13_556 3_656 ?
Ge2 Li1 Li1 49.3(4) 13_556 3_656 ?
Li5 Li1 Li1 50.3(3) . 3_656 ?
Li2 Li1 Li1 124.2(4) . 3_656 ?
Li2 Li1 Li1 124.2(4) 1_556 3_656 ?
Li4 Li1 Li1 52.3(3) 13_556 3_656 ?
Li4 Li1 Li1 52.3(3) 13 3_656 ?
Ge2 Li1 Li1 173.2(3) . 3_656 ?
Ge1 Li1 Li1 81.9(3) . 3_656 ?
Ge1 Li1 Li1 81.9(3) 1_556 3_656 ?
Li2 Li2 Ge2 60.3(3) 3 1_554 ?
Li2 Li2 Ge2 60.3(3) 3 . ?
Ge2 Li2 Ge2 113.6(5) 1_554 . ?
Li2 Li2 Ge1 137.3(3) 3 . ?
Ge2 Li2 Ge1 121.4(3) 1_554 . ?
Ge2 Li2 Ge1 121.4(3) . . ?
Li2 Li2 Li4 60.8(3) 3 . ?
Ge2 Li2 Li4 63.6(3) 1_554 . ?
Ge2 Li2 Li4 63.6(3) . . ?
Ge1 Li2 Li4 161.9(6) . . ?
Li2 Li2 Li1 124.2(4) 3 1_554 ?
Ge2 Li2 Li1 64.4(3) 1_554 1_554 ?
Ge2 Li2 Li1 160.5(7) . 1_554 ?
Ge1 Li2 Li1 69.9(4) . 1_554 ?
Li4 Li2 Li1 100.7(5) . 1_554 ?
Li2 Li2 Li1 124.2(4) 3 . ?
Ge2 Li2 Li1 160.5(7) 1_554 . ?
Ge2 Li2 Li1 64.4(3) . . ?
Ge1 Li2 Li1 69.9(4) . . ?
Li4 Li2 Li1 100.7(5) . . ?
Li1 Li2 Li1 110.3(7) 1_554 . ?
Li2 Li2 Li3 89.8(5) 3 1_554 ?
Ge2 Li2 Li3 59.7(3) 1_554 1_554 ?
Ge2 Li2 Li3 142.5(7) . 1_554 ?
Ge1 Li2 Li3 64.8(5) . 1_554 ?
Li4 Li2 Li3 123.3(4) . 1_554 ?
Li1 Li2 Li3 55.2(5) 1_554 1_554 ?
Li1 Li2 Li3 134.6(7) . 1_554 ?
Li2 Li2 Li3 89.8(5) 3 . ?
Ge2 Li2 Li3 142.5(7) 1_554 . ?
Ge2 Li2 Li3 59.7(3) . . ?
Ge1 Li2 Li3 64.8(5) . . ?
Li4 Li2 Li3 123.3(4) . . ?
Li1 Li2 Li3 134.6(7) 1_554 . ?
Li1 Li2 Li3 55.2(5) . . ?
Li3 Li2 Li3 101.8(5) 1_554 . ?
Li2 Li2 Li4 170.7(4) 3 13 ?
Ge2 Li2 Li4 116.9(3) 1_554 13 ?
Ge2 Li2 Li4 116.9(3) . 13 ?
Ge1 Li2 Li4 52.1(4) . 13 ?
Li4 Li2 Li4 109.8(5) . 13 ?
Li1 Li2 Li4 55.2(4) 1_554 13 ?
Li1 Li2 Li4 55.2(4) . 13 ?
Li3 Li2 Li4 96.1(6) 1_554 13 ?
Li3 Li2 Li4 96.1(6) . 13 ?
Li2 Li2 Li1 96.8(3) 3 13_556 ?
Ge2 Li2 Li1 114.9(6) 1_554 13_556 ?
Ge2 Li2 Li1 49.1(3) . 13_556 ?
Ge1 Li2 Li1 115.3(4) . 13_556 ?
Li4 Li2 Li1 52.9(4) . 13_556 ?
Li1 Li2 Li1 112.6(5) 1_554 13_556 ?
Li1 Li2 Li1 47.9(6) . 13_556 ?
Li3 Li2 Li1 167.6(5) 1_554 13_556 ?
Li3 Li2 Li1 88.84(19) . 13_556 ?
Li4 Li2 Li1 76.1(4) 13 13_556 ?
Li2 Li2 Li1 96.8(3) 3 13 ?
Ge2 Li2 Li1 49.1(3) 1_554 13 ?
Ge2 Li2 Li1 114.9(6) . 13 ?
Ge1 Li2 Li1 115.3(4) . 13 ?
Li4 Li2 Li1 52.9(4) . 13 ?
Li1 Li2 Li1 47.9(6) 1_554 13 ?
Li1 Li2 Li1 112.6(5) . 13 ?
Li3 Li2 Li1 88.84(19) 1_554 13 ?
Li3 Li2 Li1 167.6(5) . 13 ?
Li4 Li2 Li1 76.1(4) 13 13 ?
Li1 Li2 Li1 79.9(5) 13_556 13 ?
Li1 Li3 Li1 107.3(11) . 11 ?
Li1 Li3 Li3 126.4(5) . 9_556 ?
Li1 Li3 Li3 126.4(5) 11 9_556 ?
Li1 Li3 Ge2 172.0(9) . 9_556 ?
Li1 Li3 Ge2 64.7(4) 11 9_556 ?
Li3 Li3 Ge2 61.6(4) 9_556 9_556 ?
Li1 Li3 Ge2 64.7(4) . . ?
Li1 Li3 Ge2 172.0(9) 11 . ?
Li3 Li3 Ge2 61.6(4) 9_556 . ?
Ge2 Li3 Ge2 123.3(8) 9_556 . ?
Li1 Li3 Li2 120.4(6) . 11 ?
Li1 Li3 Li2 59.3(3) 11 11 ?
Li3 Li3 Li2 90.2(5) 9_556 11 ?
Ge2 Li3 Li2 56.4(3) 9_556 11 ?
Ge2 Li3 Li2 123.8(5) . 11 ?
Li1 Li3 Li2 59.3(3) . 1_556 ?
Li1 Li3 Li2 120.4(6) 11 1_556 ?
Li3 Li3 Li2 90.2(5) 9_556 1_556 ?
Ge2 Li3 Li2 123.8(5) 9_556 1_556 ?
Ge2 Li3 Li2 56.4(3) . 1_556 ?
Li2 Li3 Li2 179.6(11) 11 1_556 ?
Li1 Li3 Li2 120.4(6) . 11_556 ?
Li1 Li3 Li2 59.3(3) 11 11_556 ?
Li3 Li3 Li2 90.2(5) 9_556 11_556 ?
Ge2 Li3 Li2 56.4(3) 9_556 11_556 ?
Ge2 Li3 Li2 123.8(5) . 11_556 ?
Li2 Li3 Li2 101.8(5) 11 11_556 ?
Li2 Li3 Li2 78.2(5) 1_556 11_556 ?
Li1 Li3 Li2 59.3(3) . . ?
Li1 Li3 Li2 120.4(6) 11 . ?
Li3 Li3 Li2 90.2(5) 9_556 . ?
Ge2 Li3 Li2 123.8(5) 9_556 . ?
Ge2 Li3 Li2 56.4(3) . . ?
Li2 Li3 Li2 78.2(5) 11 . ?
Li2 Li3 Li2 101.8(5) 1_556 . ?
Li2 Li3 Li2 179.6(11) 11_556 . ?
Li1 Li3 Ge1 66.9(4) . . ?
Li1 Li3 Ge1 66.9(4) 11 . ?
Li3 Li3 Ge1 131.5(3) 9_556 . ?
Ge2 Li3 Ge1 108.34(13) 9_556 . ?
Ge2 Li3 Ge1 108.34(13) . . ?
Li2 Li3 Ge1 54.3(3) 11 . ?
Li2 Li3 Ge1 125.4(6) 1_556 . ?
Li2 Li3 Ge1 125.4(6) 11_556 . ?
Li2 Li3 Ge1 54.3(3) . . ?
Li1 Li3 Ge1 66.9(4) . 1_556 ?
Li1 Li3 Ge1 66.9(4) 11 1_556 ?
Li3 Li3 Ge1 131.5(3) 9_556 1_556 ?
Ge2 Li3 Ge1 108.34(13) 9_556 1_556 ?
Ge2 Li3 Ge1 108.34(13) . 1_556 ?
Li2 Li3 Ge1 125.4(6) 11 1_556 ?
Li2 Li3 Ge1 54.3(3) 1_556 1_556 ?
Li2 Li3 Ge1 54.3(3) 11_556 1_556 ?
Li2 Li3 Ge1 125.4(6) . 1_556 ?
Ge1 Li3 Ge1 97.0(6) . 1_556 ?
Li1 Li3 Li5 53.6(5) . . ?
Li1 Li3 Li5 53.6(5) 11 . ?
Li3 Li3 Li5 180.000(1) 9_556 . ?
Ge2 Li3 Li5 118.4(4) 9_556 . ?
Ge2 Li3 Li5 118.4(4) . . ?
Li2 Li3 Li5 89.8(5) 11 . ?
Li2 Li3 Li5 89.8(5) 1_556 . ?
Li2 Li3 Li5 89.8(5) 11_556 . ?
Li2 Li3 Li5 89.8(5) . . ?
Ge1 Li3 Li5 48.5(3) . . ?
Ge1 Li3 Li5 48.5(3) 1_556 . ?
Ge1 Li4 Ge1 57.8(4) 13 5_455 ?
Ge1 Li4 Li2 121.9(3) 13 . ?
Ge1 Li4 Li2 179.7(5) 5_455 . ?
Ge1 Li4 Li2 179.7(5) 13 3 ?
Ge1 Li4 Li2 121.9(3) 5_455 3 ?
Li2 Li4 Li2 58.4(7) . 3 ?
Ge1 Li4 Ge2 122.71(18) 13 . ?
Ge1 Li4 Ge2 122.71(18) 5_455 . ?
Li2 Li4 Ge2 57.4(3) . . ?
Li2 Li4 Ge2 57.4(3) 3 . ?
Ge1 Li4 Ge2 122.71(18) 13 1_554 ?
Ge1 Li4 Ge2 122.71(18) 5_455 1_554 ?
Li2 Li4 Ge2 57.4(3) . 1_554 ?
Li2 Li4 Ge2 57.4(3) 3 1_554 ?
Ge2 Li4 Ge2 103.8(6) . 1_554 ?
Ge1 Li4 Li1 67.9(4) 13 13_556 ?
Ge1 Li4 Li1 102.4(6) 5_455 13_556 ?
Li2 Li4 Li1 77.5(5) . 13_556 ?
Li2 Li4 Li1 112.2(6) 3 13_556 ?
Ge2 Li4 Li1 55.8(3) . 13_556 ?
Ge2 Li4 Li1 132.5(6) 1_554 13_556 ?
Ge1 Li4 Li1 102.4(6) 13 15_454 ?
Ge1 Li4 Li1 67.9(4) 5_455 15_454 ?
Li2 Li4 Li1 112.2(6) . 15_454 ?
Li2 Li4 Li1 77.5(5) 3 15_454 ?
Ge2 Li4 Li1 132.5(6) . 15_454 ?
Ge2 Li4 Li1 55.8(3) 1_554 15_454 ?
Li1 Li4 Li1 169.4(10) 13_556 15_454 ?
Ge1 Li4 Li1 102.4(6) 13 15_455 ?
Ge1 Li4 Li1 67.9(4) 5_455 15_455 ?
Li2 Li4 Li1 112.2(6) . 15_455 ?
Li2 Li4 Li1 77.5(5) 3 15_455 ?
Ge2 Li4 Li1 55.8(3) . 15_455 ?
Ge2 Li4 Li1 132.5(6) 1_554 15_455 ?
Li1 Li4 Li1 75.3(5) 13_556 15_455 ?
Li1 Li4 Li1 103.7(5) 15_454 15_455 ?
Ge1 Li4 Li1 67.9(4) 13 13 ?
Ge1 Li4 Li1 102.4(6) 5_455 13 ?
Li2 Li4 Li1 77.5(5) . 13 ?
Li2 Li4 Li1 112.2(6) 3 13 ?
Ge2 Li4 Li1 132.5(6) . 13 ?
Ge2 Li4 Li1 55.8(3) 1_554 13 ?
Li1 Li4 Li1 103.7(5) 13_556 13 ?
Li1 Li4 Li1 75.3(5) 15_454 13 ?
Li1 Li4 Li1 169.4(10) 15_455 13 ?
Ge1 Li4 Li5 50.6(3) 13 5_455 ?
Ge1 Li4 Li5 50.6(3) 5_455 5_455 ?
Li2 Li4 Li5 129.30(16) . 5_455 ?
Li2 Li4 Li5 129.30(16) 3 5_455 ?
Ge2 Li4 Li5 84.62(8) . 5_455 ?
Ge2 Li4 Li5 171.6(5) 1_554 5_455 ?
Li1 Li4 Li5 52.5(4) 13_556 5_455 ?
Li1 Li4 Li5 118.3(6) 15_454 5_455 ?
Li1 Li4 Li5 52.5(4) 15_455 5_455 ?
Li1 Li4 Li5 118.3(6) 13 5_455 ?
Ge1 Li4 Li5 50.6(3) 13 5_454 ?
Ge1 Li4 Li5 50.6(3) 5_455 5_454 ?
Li2 Li4 Li5 129.30(16) . 5_454 ?
Li2 Li4 Li5 129.30(16) 3 5_454 ?
Ge2 Li4 Li5 171.6(5) . 5_454 ?
Ge2 Li4 Li5 84.62(8) 1_554 5_454 ?
Li1 Li4 Li5 118.3(6) 13_556 5_454 ?
Li1 Li4 Li5 52.5(4) 15_454 5_454 ?
Li1 Li4 Li5 118.3(6) 15_455 5_454 ?
Li1 Li4 Li5 52.5(4) 13 5_454 ?
Li5 Li4 Li5 87.0(5) 5_455 5_454 ?
Ge1 Li5 Ge1 119.61(5) 9_656 9_655 ?
Ge1 Li5 Ge1 60.39(5) 9_656 1_556 ?
Ge1 Li5 Ge1 180.00(4) 9_655 1_556 ?
Ge1 Li5 Ge1 180.00(4) 9_656 . ?
Ge1 Li5 Ge1 60.40(5) 9_655 . ?
Ge1 Li5 Ge1 119.60(5) 1_556 . ?
Ge1 Li5 Li1 108.74(14) 9_656 . ?
Ge1 Li5 Li1 108.74(14) 9_655 . ?
Ge1 Li5 Li1 71.26(14) 1_556 . ?
Ge1 Li5 Li1 71.26(14) . . ?
Ge1 Li5 Li1 108.74(14) 9_656 11 ?
Ge1 Li5 Li1 108.74(14) 9_655 11 ?
Ge1 Li5 Li1 71.26(14) 1_556 11 ?
Ge1 Li5 Li1 71.26(14) . 11 ?
Li1 Li5 Li1 100.6(7) . 11 ?
Ge1 Li5 Li1 71.26(14) 9_656 3_656 ?
Ge1 Li5 Li1 71.26(14) 9_655 3_656 ?
Ge1 Li5 Li1 108.74(14) 1_556 3_656 ?
Ge1 Li5 Li1 108.74(14) . 3_656 ?
Li1 Li5 Li1 79.4(7) . 3_656 ?
Li1 Li5 Li1 180.0(7) 11 3_656 ?
Ge1 Li5 Li1 71.26(14) 9_656 9_656 ?
Ge1 Li5 Li1 71.26(14) 9_655 9_656 ?
Ge1 Li5 Li1 108.74(14) 1_556 9_656 ?
Ge1 Li5 Li1 108.74(14) . 9_656 ?
Li1 Li5 Li1 180.0(5) . 9_656 ?
Li1 Li5 Li1 79.4(7) 11 9_656 ?
Li1 Li5 Li1 100.6(7) 3_656 9_656 ?
Ge1 Li5 Li4 53.49(18) 9_656 13_556 ?
Ge1 Li5 Li4 126.51(18) 9_655 13_556 ?
Ge1 Li5 Li4 53.49(18) 1_556 13_556 ?
Ge1 Li5 Li4 126.51(18) . 13_556 ?
Li1 Li5 Li4 56.1(2) . 13_556 ?
Li1 Li5 Li4 123.9(2) 11 13_556 ?
Li1 Li5 Li4 56.1(2) 3_656 13_556 ?
Li1 Li5 Li4 123.9(2) 9_656 13_556 ?
Ge1 Li5 Li4 126.51(18) 9_656 5_545 ?
Ge1 Li5 Li4 53.49(18) 9_655 5_545 ?
Ge1 Li5 Li4 126.51(18) 1_556 5_545 ?
Ge1 Li5 Li4 53.49(18) . 5_545 ?
Li1 Li5 Li4 123.9(2) . 5_545 ?
Li1 Li5 Li4 56.1(2) 11 5_545 ?
Li1 Li5 Li4 123.9(2) 3_656 5_545 ?
Li1 Li5 Li4 56.1(2) 9_656 5_545 ?
Li4 Li5 Li4 180.0 13_556 5_545 ?
Ge1 Li5 Li4 126.51(18) 9_656 13 ?
Ge1 Li5 Li4 53.49(18) 9_655 13 ?
Ge1 Li5 Li4 126.51(18) 1_556 13 ?
Ge1 Li5 Li4 53.49(18) . 13 ?
Li1 Li5 Li4 56.1(2) . 13 ?
Li1 Li5 Li4 123.9(2) 11 13 ?
Li1 Li5 Li4 56.1(2) 3_656 13 ?
Li1 Li5 Li4 123.9(2) 9_656 13 ?
Li4 Li5 Li4 87.0(5) 13_556 13 ?
Li4 Li5 Li4 93.0(5) 5_545 13 ?
Ge1 Li5 Li4 53.49(18) 9_656 5_546 ?
Ge1 Li5 Li4 126.51(18) 9_655 5_546 ?
Ge1 Li5 Li4 53.49(18) 1_556 5_546 ?
Ge1 Li5 Li4 126.51(18) . 5_546 ?
Li1 Li5 Li4 123.9(2) . 5_546 ?
Li1 Li5 Li4 56.1(2) 11 5_546 ?
Li1 Li5 Li4 123.9(2) 3_656 5_546 ?
Li1 Li5 Li4 56.1(2) 9_656 5_546 ?
Li4 Li5 Li4 93.0(5) 13_556 5_546 ?
Li4 Li5 Li4 87.0(5) 5_545 5_546 ?
Li4 Li5 Li4 180.0(5) 13 5_546 ?

loop_
_geom_bond_atom_site_label_1
_geom_bond_atom_site_label_2
_geom_bond_distance
_geom_bond_site_symmetry_2
_geom_bond_publ_flag
Ge1 Li5 2.5991(10) . ?
Ge1 Li5 2.5991(10) 1_554 ?
Ge1 Ge1 2.615(2) 9_655 ?
Ge1 Li2 2.691(15) 11 ?
Ge1 Li2 2.692(15) . ?
Ge1 Li4 2.704(17) 13 ?
Ge1 Li4 2.704(17) 5_545 ?
Ge1 Li3 2.999(15) 1_554 ?
Ge1 Li3 2.999(15) . ?
Ge1 Li1 3.109(12) . ?
Ge1 Li1 3.109(12) 11_554 ?
Ge1 Li1 3.109(12) 11 ?
Ge2 Li1 2.675(16) 13_556 ?
Ge2 Li1 2.675(16) 15_455 ?
Ge2 Li2 2.684(8) . ?
Ge2 Li2 2.684(8) 3 ?
Ge2 Li2 2.684(8) 1_556 ?
Ge2 Li2 2.684(8) 3_556 ?
Ge2 Li3 2.782(11) . ?
Ge2 Li3 2.782(11) 9_556 ?
Ge2 Li4 2.855(12) 1_556 ?
Ge2 Li4 2.855(12) . ?
Ge2 Li1 2.890(16) 3_556 ?
Ge2 Li1 2.890(16) . ?
Li1 Li3 2.61(2) . ?
Li1 Li1 2.62(3) 13_556 ?
Li1 Ge2 2.675(16) 13_556 ?
Li1 Li5 2.734(17) . ?
Li1 Li2 2.737(12) . ?
Li1 Li2 2.737(12) 1_556 ?
Li1 Li4 2.857(10) 13_556 ?
Li1 Li4 2.857(10) 13 ?
Li1 Ge1 3.109(12) 1_556 ?
Li1 Li1 3.49(3) 3_656 ?
Li2 Li2 2.66(3) 3 ?
Li2 Ge2 2.684(8) 1_554 ?
Li2 Li4 2.73(2) . ?
Li2 Li1 2.737(12) 1_554 ?
Li2 Li3 2.895(10) 1_554 ?
Li2 Li3 2.895(10) . ?
Li2 Li4 3.328(14) 13 ?
Li2 Li1 3.497(19) 13_556 ?
Li2 Li1 3.497(19) 13 ?
Li3 Li1 2.61(2) 11 ?
Li3 Li3 2.64(4) 9_556 ?
Li3 Ge2 2.782(11) 9_556 ?
Li3 Li2 2.895(10) 11 ?
Li3 Li2 2.895(10) 1_556 ?
Li3 Li2 2.895(10) 11_556 ?
Li3 Ge1 2.999(15) 1_556 ?
Li3 Li5 3.29(2) . ?
Li4 Ge1 2.704(17) 13 ?
Li4 Ge1 2.704(17) 5_455 ?
Li4 Li2 2.73(2) 3 ?
Li4 Ge2 2.855(12) 1_554 ?
Li4 Li1 2.857(10) 13_556 ?
Li4 Li1 2.857(10) 15_454 ?
Li4 Li1 2.857(10) 15_455 ?
Li4 Li1 2.857(10) 13 ?
Li4 Li5 3.264(14) 5_455 ?
Li4 Li5 3.264(14) 5_454 ?
Li5 Ge1 2.5991(10) 9_656 ?
Li5 Ge1 2.5991(10) 9_655 ?
Li5 Ge1 2.5991(10) 1_556 ?
Li5 Li1 2.734(17) 11 ?
Li5 Li1 2.734(17) 3_656 ?
Li5 Li1 2.734(17) 9_656 ?
Li5 Li4 3.264(14) 13_556 ?
Li5 Li4 3.264(14) 5_545 ?
Li5 Li4 3.264(14) 13 ?
Li5 Li4 3.264(14) 5_546 ?
